data_2214896
loop_
_publ_author_name
'A. Thiruvalluvar'
'M. Subramanyam'
'B. Lingappa'
'Balakrishna Kalluraya'

_publ_section_title
5-[(4,6-Dimethylpyrimidin-2-ylsulfanyl)methyl]-3-(morpholinomethyl)-1,3,4-oxadiazole-2(3<i>H</i>)-thione
_journal_coeditor_code WN2165
_journal_issue 8
_journal_name_full 'Acta Crystallographica Section E'
_journal_page_first o3425
_journal_page_last o3425
_journal_paper_doi 10.1107/S1600536807032448
_journal_volume 63
_journal_year 2007
_chemical_formula_iupac 'C14 H19 N5 O2 S2'
_chemical_formula_moiety 'C14 H19 N5 O2 S2'
_chemical_formula_structural 'C14 H19 N5 O2 S2'
_chemical_formula_sum 'C14 H19 N5 O2 S2'
_chemical_formula_weight 353.48
_chemical_melting_point 378.0(10)
_chemical_name_common 'pyrimidine derivative'
_chemical_name_systematic
;
5-[(4,6-Dimethylpyrimidin-2-ylsulfanyl)methyl]-3-(morpholinomethyl)-1,3,4-
oxadiazole-2(3H)-thione
;
_space_group_IT_number 2
_symmetry_cell_setting triclinic
_symmetry_space_group_name_Hall '-P 1'
_symmetry_space_group_name_H-M 'P -1'
_atom_sites_solution_hydrogens geom
_atom_sites_solution_primary direct
_atom_sites_solution_secondary difmap
_cell_angle_alpha 93.607(2)
_cell_angle_beta 90.561(2)
_cell_angle_gamma 107.474(2)
_cell_formula_units_Z 2
_cell_length_a 7.1250(3)
_cell_length_b 10.6735(3)
_cell_length_c 12.3740(5)
_cell_measurement_reflns_used 32939
_cell_measurement_temperature 160.0(10)
_cell_measurement_theta_max 30.0
_cell_measurement_theta_min 2.0
_cell_volume 895.42(6)
_computing_cell_refinement 'DENZO-SMN (Otwinowski & Minor, 1997)'
_computing_data_collection 'COLLECT (Nonius, 2000)'
_computing_data_reduction 'DENZO-SMN and SCALEPACK (Otwinowski & Minor, 1997)'
_computing_molecular_graphics 'ORTEP-3 (Farrugia, 1997)'
_computing_publication_material 'PLATON (Spek, 2003)'
_computing_structure_refinement 'SHELXL97 (Sheldrick, 1997)'
_computing_structure_solution 'SHELXS97 (Sheldrick, 1997)'
_diffrn_ambient_temperature 160.0(10)
_diffrn_detector_area_resol_mean 9
_diffrn_measured_fraction_theta_full 0.992
_diffrn_measured_fraction_theta_max 0.992
_diffrn_measurement_device_type 'Nonius KappaCCD area-detector'
_diffrn_measurement_method '\f and \w scans with \k offsets'
_diffrn_radiation_monochromator 'horizontally mounted graphite crystal'
_diffrn_radiation_source 'Nonius FR590 sealed tube generator'
_diffrn_radiation_type 'Mo K\a'
_diffrn_radiation_wavelength 0.71073
_diffrn_reflns_av_R_equivalents 0.0617
_diffrn_reflns_av_sigmaI/netI 0.0445
_diffrn_reflns_limit_h_max 10
_diffrn_reflns_limit_h_min -10
_diffrn_reflns_limit_k_max 15
_diffrn_reflns_limit_k_min -15
_diffrn_reflns_limit_l_max 17
_diffrn_reflns_limit_l_min -17
_diffrn_reflns_number 25642
_diffrn_reflns_theta_full 30.01
_diffrn_reflns_theta_max 30.01
_diffrn_reflns_theta_min 2.01
_diffrn_standards_decay_% 0
_diffrn_standards_number 0
_exptl_absorpt_coefficient_mu 0.313
_exptl_absorpt_correction_T_max 0.964
_exptl_absorpt_correction_T_min 0.892
_exptl_absorpt_correction_type multi-scan
_exptl_absorpt_process_details '(Blessing, 1995)'
_exptl_crystal_colour light_brown
_exptl_crystal_density_diffrn 1.311
_exptl_crystal_density_method 'not measured'
_exptl_crystal_description block
_exptl_crystal_F_000 372
_exptl_crystal_size_max 0.28
_exptl_crystal_size_mid 0.23
_exptl_crystal_size_min 0.20
_refine_diff_density_max 1.981
_refine_diff_density_min -0.416
_refine_ls_extinction_method none
_refine_ls_goodness_of_fit_ref 1.063
_refine_ls_hydrogen_treatment constr
_refine_ls_matrix_type full
_refine_ls_number_parameters 210
_refine_ls_number_reflns 5188
_refine_ls_number_restraints 0
_refine_ls_restrained_S_all 1.063
_refine_ls_R_factor_all 0.0798
_refine_ls_R_factor_gt 0.0568
_refine_ls_shift/su_max 0.000
_refine_ls_shift/su_mean 0.000
_refine_ls_structure_factor_coef Fsqd
_refine_ls_weighting_details 'calc w = 1/[\s^2^(Fo^2^)+(0.0975P)^2^+0.7899P] where P=(Fo^2^+2Fc^2^)/3'
_refine_ls_weighting_scheme calc
_refine_ls_wR_factor_gt 0.1624
_refine_ls_wR_factor_ref 0.1773
_reflns_number_gt 3963
_reflns_number_total 5188
_reflns_threshold_expression I>2\s(I)
_cod_data_source_file wn2165.cif
_cod_data_source_block I
_cod_database_code 2214896
_cod_database_fobs_code 2214896

loop_
_symmetry_equiv_pos_site_id
_symmetry_equiv_pos_as_xyz
1 x,y,z
2 -x,-y,-z

loop_
_atom_site_type_symbol
_atom_site_label
_atom_site_fract_x
_atom_site_fract_y
_atom_site_fract_z
_atom_site_U_iso_or_equiv
_atom_site_adp_type
_atom_site_calc_flag
_atom_site_refinement_flags
_atom_site_occupancy
S S5 0.62058(8) 0.31119(6) 0.52324(5) 0.02696(16) Uani d . 1
S S21 0.20019(9) 0.59892(5) 0.76795(4) 0.02255(15) Uani d . 1
O O1 0.3493(2) 0.38961(15) 0.63170(13) 0.0208(3) Uani d . 1
O O21 -0.0632(3) -0.12209(17) 0.34104(17) 0.0383(5) Uani d . 1
N N3 0.1046(3) 0.36310(18) 0.51156(15) 0.0197(4) Uani d . 1
N N4 0.2574(3) 0.32370(17) 0.46596(14) 0.0186(4) Uani d . 1
N N11 0.3236(3) 0.65029(19) 0.96765(15) 0.0222(4) Uani d . 1
N N13 0.1632(3) 0.42186(19) 0.91862(15) 0.0229(4) Uani d . 1
N N24 0.1471(3) 0.14660(18) 0.32052(15) 0.0222(4) Uani d . 1
C C2 0.1660(3) 0.3999(2) 0.60967(17) 0.0190(4) Uani d . 1
C C4 0.2486(3) 0.2826(2) 0.34962(17) 0.0216(4) Uani d . 1
H H4A 0.1837 0.3370 0.3103 0.026 Uiso calc R 1
H H4B 0.3849 0.3022 0.3241 0.026 Uiso calc R 1
C C5 0.4063(3) 0.3393(2) 0.53748(18) 0.0197(4) Uani d . 1
C C12 0.2297(3) 0.5477(2) 0.89887(18) 0.0201(4) Uani d . 1
C C14 0.1957(3) 0.3923(2) 1.02001(19) 0.0249(5) Uani d . 1
C C15 0.2942(4) 0.4908(3) 1.09725(19) 0.0264(5) Uani d . 1
H H15 0.3198 0.4700 1.1683 0.032 Uiso calc R 1
C C16 0.3544(3) 0.6198(2) 1.06892(19) 0.0248(5) Uani d . 1
C C21 0.0579(3) 0.4458(2) 0.69701(19) 0.0240(5) Uani d . 1
H H21A 0.0182 0.3772 0.7497 0.029 Uiso calc R 1
H H21B -0.0634 0.4576 0.6656 0.029 Uiso calc R 1
C C22 0.1393(5) -0.0825(3) 0.3129(3) 0.0404(7) Uani d . 1
H H22A 0.1482 -0.0860 0.2330 0.048 Uiso calc R 1
H H22B 0.2040 -0.1448 0.3405 0.048 Uiso calc R 1
C C23 0.2460(4) 0.0553(2) 0.3594(2) 0.0291(5) Uani d . 1
H H23A 0.2458 0.0582 0.4395 0.035 Uiso calc R 1
H H23B 0.3845 0.0812 0.3367 0.035 Uiso calc R 1
C C25 -0.0601(4) 0.1057(2) 0.3506(2) 0.0279(5) Uani d . 1
H H25A -0.1274 0.1662 0.3224 0.033 Uiso calc R 1
H H25B -0.0688 0.1093 0.4305 0.033 Uiso calc R 1
C C26 -0.1592(4) -0.0334(2) 0.3035(2) 0.0363(6) Uani d . 1
H H26A -0.2986 -0.0615 0.3245 0.044 Uiso calc R 1
H H26B -0.1564 -0.0354 0.2235 0.044 Uiso calc R 1
C C41 0.1210(5) 0.2502(3) 1.0433(2) 0.0370(6) Uani d . 1
H H41A -0.0183 0.2282 1.0612 0.056 Uiso calc R 1
H H41B 0.1967 0.2341 1.1046 0.056 Uiso calc R 1
H H41C 0.1356 0.1953 0.9794 0.056 Uiso calc R 1
C C61 0.4595(4) 0.7317(3) 1.1477(2) 0.0331(6) Uani d . 1
H H61A 0.5980 0.7349 1.1552 0.050 Uiso calc R 1
H H61B 0.3981 0.7189 1.2183 0.050 Uiso calc R 1
H H61C 0.4512 0.8146 1.1213 0.050 Uiso calc R 1

loop_
_atom_site_aniso_label
_atom_site_aniso_U_11
_atom_site_aniso_U_22
_atom_site_aniso_U_33
_atom_site_aniso_U_12
_atom_site_aniso_U_13
_atom_site_aniso_U_23
S5 0.0179(3) 0.0328(3) 0.0311(3) 0.0095(2) -0.0032(2) 0.0001(2)
S21 0.0281(3) 0.0208(3) 0.0185(3) 0.0072(2) -0.0025(2) 0.0004(2)
O1 0.0184(7) 0.0226(8) 0.0208(7) 0.0057(6) -0.0044(6) -0.0001(6)
O21 0.0448(12) 0.0190(8) 0.0464(12) 0.0026(8) -0.0080(9) 0.0037(8)
N3 0.0181(9) 0.0188(8) 0.0221(9) 0.0058(7) -0.0028(7) -0.0006(7)
N4 0.0172(8) 0.0188(8) 0.0190(8) 0.0049(7) -0.0022(7) -0.0005(7)
N11 0.0217(9) 0.0246(9) 0.0206(9) 0.0079(7) -0.0019(7) -0.0015(7)
N13 0.0237(9) 0.0229(9) 0.0230(9) 0.0079(8) 0.0014(7) 0.0025(7)
N24 0.0278(10) 0.0179(9) 0.0186(9) 0.0040(7) -0.0031(7) 0.0004(7)
C2 0.0171(9) 0.0181(9) 0.0206(10) 0.0036(8) -0.0042(7) 0.0016(8)
C4 0.0261(11) 0.0197(10) 0.0168(10) 0.0034(8) -0.0007(8) 0.0032(8)
C5 0.0189(10) 0.0161(9) 0.0220(10) 0.0020(7) -0.0031(8) 0.0021(8)
C12 0.0172(10) 0.0226(10) 0.0214(10) 0.0079(8) 0.0001(8) 0.0002(8)
C14 0.0248(11) 0.0284(11) 0.0248(11) 0.0122(9) 0.0051(9) 0.0048(9)
C15 0.0274(12) 0.0357(13) 0.0186(10) 0.0131(10) 0.0014(8) 0.0037(9)
C16 0.0221(11) 0.0312(12) 0.0221(11) 0.0103(9) -0.0010(8) -0.0029(9)
C21 0.0202(10) 0.0269(11) 0.0230(11) 0.0052(9) -0.0024(8) -0.0031(9)
C22 0.0482(17) 0.0235(12) 0.0502(17) 0.0136(12) -0.0034(13) -0.0040(11)
C23 0.0299(12) 0.0226(11) 0.0357(13) 0.0094(9) -0.0021(10) 0.0011(9)
C25 0.0254(12) 0.0212(11) 0.0337(13) 0.0024(9) -0.0076(9) 0.0010(9)
C26 0.0359(14) 0.0227(12) 0.0433(15) -0.0009(10) -0.0145(12) 0.0013(10)
C41 0.0491(17) 0.0289(13) 0.0345(14) 0.0125(12) 0.0068(12) 0.0091(11)
C61 0.0383(14) 0.0373(14) 0.0218(12) 0.0106(11) -0.0063(10) -0.0071(10)

loop_
_atom_type_symbol
_atom_type_description
_atom_type_scat_dispersion_real
_atom_type_scat_dispersion_imag
_atom_type_scat_source
S S 0.1246 0.1234 'International Tables Vol C Tables 4.2.6.8 and 6.1.1.4'
O O 0.0106 0.0060 'International Tables Vol C Tables 4.2.6.8 and 6.1.1.4'
N N 0.0061 0.0033 'International Tables Vol C Tables 4.2.6.8 and 6.1.1.4'
H H 0.0000 0.0000 'International Tables Vol C Tables 4.2.6.8 and 6.1.1.4'
C C 0.0033 0.0016 'International Tables Vol C Tables 4.2.6.8 and 6.1.1.4'

loop_
_geom_angle_atom_site_label_1
_geom_angle_atom_site_label_2
_geom_angle_atom_site_label_3
_geom_angle
_geom_angle_publ_flag
C12 S21 C21 101.70(10) no
C2 O1 C5 105.80(17) no
C22 O21 C26 110.5(2) no
N4 N3 C2 103.32(19) no
N3 N4 C4 120.00(18) no
N3 N4 C5 111.76(17) no
C4 N4 C5 128.0(2) no
C12 N11 C16 115.25(19) no
C12 N13 C14 116.15(19) no
C4 N24 C23 114.03(19) no
C4 N24 C25 113.83(18) no
C23 N24 C25 110.01(18) no
O1 C2 N3 113.6(2) no
O1 C2 C21 119.51(18) no
N3 C2 C21 126.8(2) no
N4 C4 N24 115.98(17) no
S5 C5 O1 123.87(16) no
S5 C5 N4 130.65(18) no
O1 C5 N4 105.47(18) no
S21 C12 N11 111.36(15) no
S21 C12 N13 120.50(17) no
N11 C12 N13 128.1(2) no
N13 C14 C15 120.4(2) no
N13 C14 C41 116.6(2) no
C15 C14 C41 123.0(2) no
C14 C15 C16 118.9(2) no
N11 C16 C15 121.1(2) no
N11 C16 C61 116.7(2) no
C15 C16 C61 122.1(2) no
S21 C21 C2 113.27(15) no
O21 C22 C23 111.6(3) no
N24 C23 C22 109.2(2) no
N24 C25 C26 109.3(2) no
O21 C26 C25 111.0(2) no
N4 C4 H4A 108.00 no
N4 C4 H4B 108.00 no
N24 C4 H4A 108.00 no
N24 C4 H4B 108.00 no
H4A C4 H4B 107.00 no
C14 C15 H15 121.00 no
C16 C15 H15 121.00 no
S21 C21 H21A 109.00 no
S21 C21 H21B 109.00 no
C2 C21 H21A 109.00 no
C2 C21 H21B 109.00 no
H21A C21 H21B 108.00 no
O21 C22 H22A 109.00 no
O21 C22 H22B 109.00 no
C23 C22 H22A 109.00 no
C23 C22 H22B 109.00 no
H22A C22 H22B 108.00 no
N24 C23 H23A 110.00 no
N24 C23 H23B 110.00 no
C22 C23 H23A 110.00 no
C22 C23 H23B 110.00 no
H23A C23 H23B 108.00 no
N24 C25 H25A 110.00 no
N24 C25 H25B 110.00 no
C26 C25 H25A 110.00 no
C26 C25 H25B 110.00 no
H25A C25 H25B 108.00 no
O21 C26 H26A 109.00 no
O21 C26 H26B 109.00 no
C25 C26 H26A 109.00 no
C25 C26 H26B 109.00 no
H26A C26 H26B 108.00 no
C14 C41 H41A 109.00 no
C14 C41 H41B 109.00 no
C14 C41 H41C 109.00 no
H41A C41 H41B 109.00 no
H41A C41 H41C 109.00 no
H41B C41 H41C 110.00 no
C16 C61 H61A 109.00 no
C16 C61 H61B 109.00 no
C16 C61 H61C 109.00 no
H61A C61 H61B 109.00 no
H61A C61 H61C 109.00 no
H61B C61 H61C 109.00 no

loop_
_geom_bond_atom_site_label_1
_geom_bond_atom_site_label_2
_geom_bond_distance
_geom_bond_publ_flag
S5 C5 1.651(2) no
S21 C12 1.772(2) no
S21 C21 1.810(2) no
O1 C2 1.369(3) no
O1 C5 1.369(3) no
O21 C22 1.430(4) no
O21 C26 1.421(4) no
N3 N4 1.392(3) no
N3 C2 1.283(3) no
N4 C4 1.473(3) no
N4 C5 1.339(3) no
N11 C12 1.343(3) no
N11 C16 1.347(3) no
N13 C12 1.323(3) no
N13 C14 1.347(3) no
N24 C4 1.435(3) no
N24 C23 1.464(3) no
N24 C25 1.467(4) no
C2 C21 1.476(3) no
C14 C15 1.389(4) no
C14 C41 1.497(4) no
C15 C16 1.382(4) no
C16 C61 1.497(4) no
C22 C23 1.512(4) no
C25 C26 1.515(4) no
C4 H4A 0.9900 no
C4 H4B 0.9900 no
C15 H15 0.9500 no
C21 H21A 0.9900 no
C21 H21B 0.9900 no
C22 H22A 0.9900 no
C22 H22B 0.9900 no
C23 H23A 0.9900 no
C23 H23B 0.9900 no
C25 H25A 0.9900 no
C25 H25B 0.9900 no
C26 H26A 0.9900 no
C26 H26B 0.9900 no
C41 H41A 0.9800 no
C41 H41B 0.9800 no
C41 H41C 0.9800 no
C61 H61A 0.9800 no
C61 H61B 0.9800 no
C61 H61C 0.9800 no

loop_
_geom_contact_atom_site_label_1
_geom_contact_atom_site_label_2
_geom_contact_distance
_geom_contact_site_symmetry_2
_geom_contact_publ_flag
S5 N3 3.331(2) 1_655 no
S5 C21 3.632(2) 1_655 no
S5 C23 3.676(2) . no
S5 C2 3.521(2) 2_666 no
S5 N3 3.496(2) 2_666 no
S21 O1 3.1542(16) . no
S5 H21B 2.8400 1_655 no
S5 H4B 2.9500 . no
S5 H22B 3.0400 2_656 no
S21 H4A 3.1700 2_566 no
S21 H4B 3.0800 2_666 no
S21 H25A 2.9900 2_566 no
O1 S21 3.1542(16) . no
O1 N4 2.155(2) . no
O1 O21 3.010(2) 2_556 no
O21 N24 2.838(3) . no
O21 O1 3.010(2) 2_556 no
O21 N3 3.190(3) 2_556 no
O21 C2 2.938(3) 2_556 no
O21 C5 3.274(3) 2_556 no
N3 S5 3.331(2) 1_455 no
N3 O1 2.220(3) . no
N3 N24 3.281(3) . no
N3 C25 3.197(3) . no
N3 S5 3.496(2) 2_666 no
N3 O21 3.190(3) 2_556 no
N4 O1 2.155(2) . no
N24 O21 2.838(3) . no
N24 N3 3.281(3) . no
N3 H25B 2.7400 . no
N4 H25B 2.7400 . no
N4 H23A 2.8100 . no
N11 H41A 2.8800 2_567 no
N13 H61A 2.8400 2_667 no
N13 H21A 2.2800 . no
N24 H41B 2.8800 1_554 no
C2 S5 3.521(2) 2_666 no
C2 O21 2.938(3) 2_556 no
C5 O21 3.274(3) 2_556 no
C5 C23 3.519(3) . no
C5 C5 3.476(3) 2_666 no
C12 C15 3.538(4) 2_667 no
C12 C14 3.428(3) 2_567 no
C14 C12 3.428(3) 2_567 no
C14 C16 3.436(3) 2_667 no
C15 C12 3.538(4) 2_667 no
C16 C14 3.436(3) 2_667 no
C21 S5 3.632(2) 1_455 no
C23 S5 3.676(2) . no
C23 C5 3.519(3) . no
C25 N3 3.197(3) . no
C26 C61 3.547(4) 1_444 no
C61 C26 3.547(4) 1_666 no
C4 H15 3.0400 1_554 no
C4 H41B 3.0400 1_554 no
C5 H23A 3.0400 . no
C14 H61A 3.1000 2_667 no
C22 H21A 3.0500 2_556 no
C26 H61A 3.0500 1_444 no
H4A H15 2.3600 1_554 no
H4A H25A 2.4200 . no
H4A S21 3.1700 2_566 no
H4A H21B 2.5800 2_566 no
H4B S5 2.9500 . no
H4B H23B 2.3700 . no
H4B S21 3.0800 2_666 no
H15 C4 3.0400 1_556 no
H15 H4A 2.3600 1_556 no
H15 H41B 2.4800 . no
H15 H61B 2.5800 . no
H21A N13 2.2800 . no
H21A C22 3.0500 2_556 no
H21B S5 2.8400 1_455 no
H21B H4A 2.5800 2_566 no
H22A H26B 2.3900 . no
H22B S5 3.0400 2_656 no
H23A N4 2.8100 . no
H23A C5 3.0400 . no
H23A H25B 2.4600 . no
H23A H25B 2.5300 2_556 no
H23B H4B 2.3700 . no
H25A H4A 2.4200 . no
H25A S21 2.9900 2_566 no
H25B N3 2.7400 . no
H25B N4 2.7400 . no
H25B H23A 2.4600 . no
H25B H23A 2.5300 2_556 no
H26B H22A 2.3900 . no
H41A N11 2.8800 2_567 no
H41B N24 2.8800 1_556 no
H41B C4 3.0400 1_556 no
H41B H15 2.4800 . no
H41C H61A 2.5100 2_667 no
H61A C26 3.0500 1_666 no
H61A N13 2.8400 2_667 no
H61A C14 3.1000 2_667 no
H61A H41C 2.5100 2_667 no
H61B H15 2.5800 . no

loop_
_geom_hbond_atom_site_label_D
_geom_hbond_atom_site_label_H
_geom_hbond_atom_site_label_A
_geom_hbond_site_symmetry_A
_geom_hbond_distance_DH
_geom_hbond_distance_HA
_geom_hbond_distance_DA
_geom_hbond_angle_DHA
_geom_hbond_publ_flag
C21 H21A N13 . 0.99 2.28 2.883(3) 118 yes
C21 H21B S5 1_455 0.99 2.84 3.632(2) 137 yes

loop_
_geom_torsion_atom_site_label_1
_geom_torsion_atom_site_label_2
_geom_torsion_atom_site_label_3
_geom_torsion_atom_site_label_4
_geom_torsion
_geom_torsion_publ_flag
C21 S21 C12 N11 -176.28(17) no
C21 S21 C12 N13 3.9(2) no
C12 S21 C21 C2 -113.85(17) no
C5 O1 C2 N3 -0.9(2) no
C5 O1 C2 C21 177.15(18) no
C2 O1 C5 S5 179.02(16) no
C2 O1 C5 N4 0.4(2) no
C26 O21 C22 C23 58.3(3) no
C22 O21 C26 C25 -58.4(3) no
C2 N3 N4 C4 -175.71(18) no
C2 N3 N4 C5 -0.7(2) no
N4 N3 C2 O1 1.0(2) no
N4 N3 C2 C21 -176.9(2) no
N3 N4 C4 N24 -86.7(2) no
C5 N4 C4 N24 99.1(3) no
N3 N4 C5 S5 -178.33(17) no
N3 N4 C5 O1 0.1(2) no
C4 N4 C5 S5 -3.8(3) no
C4 N4 C5 O1 174.69(18) no
C16 N11 C12 S21 -179.21(17) no
C16 N11 C12 N13 0.6(4) no
C12 N11 C16 C15 0.8(3) no
C12 N11 C16 C61 179.8(2) no
C14 N13 C12 S21 178.84(17) no
C14 N13 C12 N11 -0.9(4) no
C12 N13 C14 C15 -0.1(3) no
C12 N13 C14 C41 180.0(2) no
C23 N24 C4 N4 -67.3(3) no
C25 N24 C4 N4 60.1(3) no
C4 N24 C23 C22 -173.3(2) no
C25 N24 C23 C22 57.4(3) no
C4 N24 C25 C26 172.7(2) no
C23 N24 C25 C26 -57.9(3) no
O1 C2 C21 S21 51.9(2) no
N3 C2 C21 S21 -130.3(2) no
N13 C14 C15 C16 1.4(4) no
C41 C14 C15 C16 -178.7(3) no
C14 C15 C16 N11 -1.7(4) no
C14 C15 C16 C61 179.4(2) no
O21 C22 C23 N24 -57.6(3) no
N24 C25 C26 O21 58.4(3) no

loop_
_cod_related_entry_id
_cod_related_entry_database
_cod_related_entry_code
1 ChemSpider 21123744
